data_7106179
loop_
_publ_author_name
'James W. Leeland'
'Fraser J. White'
'Jason B. Love'

_publ_section_title
;
 Hexagonal wheel formation through the hydrogen-bonded assembly of cobalt
 Pacman complexes
;
_journal_name_full Chem.Commun.
_journal_page_first 4132
_journal_paper_doi 10.1039/c0cc04883f
_journal_volume 47
_journal_year 2011
_chemical_compound_source 'James Leeland'
_chemical_formula_moiety 'C35 H40 Co N4 O5'
_chemical_formula_sum 'C35 H40 Co N4 O5'
_chemical_formula_weight 655.64
_chemical_name_systematic
;
?
;
_space_group_IT_number 14
_symmetry_cell_setting monoclinic
_symmetry_space_group_name_Hall '-P 2ybc'
_symmetry_space_group_name_H-M 'P 1 21/c 1'
_atom_sites_solution_hydrogens geom
_atom_sites_solution_primary direct
_atom_sites_solution_secondary difmap
_audit_creation_method SHELXL-97
_cell_angle_alpha 90.00
_cell_angle_beta 109.501(2)
_cell_angle_gamma 90.00
_cell_formula_units_Z 8
_cell_length_a 15.2650(6)
_cell_length_b 23.9628(9)
_cell_length_c 18.4445(7)
_cell_measurement_reflns_used 7689
_cell_measurement_temperature 150(2)
_cell_measurement_theta_max 26.381
_cell_measurement_theta_min 2.212
_cell_volume 6359.8(4)
_computing_cell_refinement Saint
_computing_data_collection
;
CrysAlisPro, Oxford Diffraction Ltd.,
Version 1.171.33.55 (release 05-01-2010 CrysAlis171 .NET)
(compiled Jan 5 2010,16:28:46)
;
_computing_data_reduction Saint
_computing_molecular_graphics 'ORTEP (Farrugia, 1997)'
_computing_publication_material 'enCIFer (Allen et al., 2004)'
_computing_structure_refinement 'SHELXL-97 (Sheldrick, 2008)'
_computing_structure_solution 'SIR-92 (Giacovazzo, 1994)'
_diffrn_ambient_temperature 150(2)
_diffrn_measured_fraction_theta_full 0.994
_diffrn_measured_fraction_theta_max 0.994
_diffrn_measurement_device_type 'Bruker Smart Apex CCD'
_diffrn_measurement_method 'Phi and Omega scans'
_diffrn_radiation_monochromator graphite
_diffrn_radiation_source 'fine-focus sealed tube'
_diffrn_radiation_type MoK\a
_diffrn_radiation_wavelength 0.71073
_diffrn_reflns_av_R_equivalents 0.0655
_diffrn_reflns_av_sigmaI/netI 0.0469
_diffrn_reflns_limit_h_max 19
_diffrn_reflns_limit_h_min -19
_diffrn_reflns_limit_k_max 29
_diffrn_reflns_limit_k_min -29
_diffrn_reflns_limit_l_max 23
_diffrn_reflns_limit_l_min -23
_diffrn_reflns_number 72807
_diffrn_reflns_theta_full 26.42
_diffrn_reflns_theta_max 26.42
_diffrn_reflns_theta_min 1.65
_exptl_absorpt_coefficient_mu 0.588
_exptl_absorpt_correction_T_max 0.7454
_exptl_absorpt_correction_T_min 0.597
_exptl_absorpt_correction_type multi-scan
_exptl_absorpt_process_details 'SADABS 2007/2'
_exptl_crystal_colour red
_exptl_crystal_density_diffrn 1.369
_exptl_crystal_density_method 'not measured'
_exptl_crystal_description block
_exptl_crystal_F_000 2760
_exptl_crystal_recrystallization_method 'Diffusion of hexane into C6D6 solution'
_exptl_crystal_size_max 0.46
_exptl_crystal_size_mid 0.33
_exptl_crystal_size_min 0.25
_refine_diff_density_max 1.202
_refine_diff_density_min -0.815
_refine_diff_density_rms 0.096
_refine_ls_extinction_method none
_refine_ls_goodness_of_fit_ref 1.226
_refine_ls_hydrogen_treatment riding
_refine_ls_matrix_type full
_refine_ls_number_parameters 815
_refine_ls_number_reflns 12987
_refine_ls_number_restraints 0
_refine_ls_restrained_S_all 1.226
_refine_ls_R_factor_all 0.0926
_refine_ls_R_factor_gt 0.0820
_refine_ls_shift/su_max 0.001
_refine_ls_shift/su_mean 0.000
_refine_ls_structure_factor_coef Fsqd
_refine_ls_weighting_details 'calc w=1/[\s^2^(Fo^2^)+(0.0427P)^2^+26.3590P] where P=(Fo^2^+2Fc^2^)/3'
_refine_ls_weighting_scheme calc
_refine_ls_wR_factor_gt 0.1837
_refine_ls_wR_factor_ref 0.1887
_reflns_number_gt 11287
_reflns_number_total 12987
_reflns_threshold_expression >2\s(I)
_cod_data_source_file c0cc04883f.txt
_cod_data_source_block jl9040
_cod_original_sg_symbol_H-M 'P 21/c'
_cod_database_code 7106179

loop_
_symmetry_equiv_pos_as_xyz
'x, y, z'
'-x, y+1/2, -z+1/2'
'-x, -y, -z'
'x, -y-1/2, z-1/2'

loop_
_atom_site_label
_atom_site_type_symbol
_atom_site_fract_x
_atom_site_fract_y
_atom_site_fract_z
_atom_site_U_iso_or_equiv
_atom_site_adp_type
_atom_site_occupancy
_atom_site_symmetry_multiplicity
_atom_site_calc_flag
_atom_site_refinement_flags
_atom_site_disorder_assembly
_atom_site_disorder_group
C101 C 0.3244(3) 0.24936(19) 0.1558(3) 0.0220(9) Uani 1 1 d . . .
H101 H 0.2858 0.2216 0.1241 0.026 Uiso 1 1 calc R . .
C102 C 0.3263(3) 0.30396(19) 0.1293(3) 0.0219(9) Uani 1 1 d . . .
C103 C 0.2806(3) 0.33682(19) 0.0651(3) 0.0238(10) Uani 1 1 d . . .
H103 H 0.2383 0.3241 0.0175 0.029 Uiso 1 1 calc R . .
C104 C 0.3087(3) 0.39158(19) 0.0842(3) 0.0268(10) Uani 1 1 d . . .
H104 H 0.2889 0.4233 0.0519 0.032 Uiso 1 1 calc R . .
C105 C 0.3718(3) 0.39160(18) 0.1599(3) 0.0221(9) Uani 1 1 d . . .
C106 C 0.4197(3) 0.44138(18) 0.2081(3) 0.0226(9) Uani 1 1 d . . .
C107 C 0.3449(3) 0.4766(2) 0.2281(3) 0.0285(11) Uani 1 1 d . . .
H10A H 0.3730 0.5126 0.2504 0.034 Uiso 1 1 calc R . .
H10B H 0.2935 0.4848 0.1799 0.034 Uiso 1 1 calc R . .
C108 C 0.3048(4) 0.4484(3) 0.2841(3) 0.0382(13) Uani 1 1 d . . .
H10E H 0.2765 0.4128 0.2625 0.057 Uiso 1 1 calc R . .
H10F H 0.2576 0.4727 0.2928 0.057 Uiso 1 1 calc R . .
H10G H 0.3547 0.4417 0.3330 0.057 Uiso 1 1 calc R . .
C109 C 0.4616(4) 0.47865(19) 0.1599(3) 0.0285(11) Uani 1 1 d . . .
H10C H 0.4106 0.4925 0.1146 0.034 Uiso 1 1 calc R . .
H10D H 0.4911 0.5115 0.1911 0.034 Uiso 1 1 calc R . .
C110 C 0.5330(4) 0.4496(2) 0.1323(4) 0.0418(13) Uani 1 1 d . . .
H11A H 0.5831 0.4348 0.1766 0.063 Uiso 1 1 calc R . .
H11B H 0.5588 0.4763 0.1046 0.063 Uiso 1 1 calc R . .
H11C H 0.5032 0.4188 0.0978 0.063 Uiso 1 1 calc R . .
C111 C 0.4939(3) 0.42519(18) 0.2823(3) 0.0224(9) Uani 1 1 d . . .
C112 C 0.5569(3) 0.46034(19) 0.3369(3) 0.0247(10) Uani 1 1 d . . .
H112 H 0.5634 0.4994 0.3320 0.030 Uiso 1 1 calc R . .
C113 C 0.6075(3) 0.42758(18) 0.3989(3) 0.0227(9) Uani 1 1 d . . .
H113 H 0.6551 0.4399 0.4440 0.027 Uiso 1 1 calc R . .
C114 C 0.5749(3) 0.37349(18) 0.3823(2) 0.0195(9) Uani 1 1 d . . .
C115 C 0.5924(3) 0.31956(18) 0.4150(3) 0.0199(9) Uani 1 1 d . . .
H115 H 0.6372 0.3135 0.4644 0.024 Uiso 1 1 calc R . .
C116 C 0.5622(3) 0.22296(18) 0.4047(3) 0.0200(9) Uani 1 1 d . . .
C117 C 0.5751(3) 0.18106(18) 0.3575(3) 0.0219(9) Uani 1 1 d . . .
H117 H 0.5762 0.1904 0.3077 0.026 Uiso 1 1 calc R . .
C118 C 0.5864(3) 0.12593(19) 0.3811(3) 0.0258(10) Uani 1 1 d . . .
H118 H 0.5927 0.0975 0.3473 0.031 Uiso 1 1 calc R . .
C119 C 0.5883(3) 0.11285(19) 0.4547(3) 0.0281(11) Uani 1 1 d . . .
H119 H 0.5963 0.0752 0.4717 0.034 Uiso 1 1 calc R . .
C120 C 0.5784(4) 0.15439(19) 0.5036(3) 0.0282(11) Uani 1 1 d . . .
H120 H 0.5811 0.1451 0.5544 0.034 Uiso 1 1 calc R . .
C121 C 0.5647(3) 0.20946(18) 0.4790(3) 0.0212(9) Uani 1 1 d . . .
C122 C 0.5575(4) 0.2403(2) 0.6002(3) 0.0287(10) Uani 1 1 d . . .
H12A H 0.6200 0.2255 0.6291 0.034 Uiso 1 1 calc R . .
H12B H 0.5104 0.2123 0.6020 0.034 Uiso 1 1 calc R . .
C123 C 0.5411(4) 0.2948(2) 0.6340(3) 0.0318(11) Uani 1 1 d . . .
H12E H 0.4833 0.3123 0.6001 0.038 Uiso 1 1 calc R . .
H12F H 0.5349 0.2885 0.6851 0.038 Uiso 1 1 calc R . .
C124 C 0.6079(4) 0.3863(2) 0.6607(3) 0.0384(13) Uani 1 1 d . . .
H12M H 0.6701 0.4039 0.6807 0.046 Uiso 1 1 calc R . .
H12N H 0.5807 0.3868 0.7024 0.046 Uiso 1 1 calc R . .
C125 C 0.5473(4) 0.4203(2) 0.5940(3) 0.0344(12) Uani 1 1 d . . .
H12O H 0.5590 0.4605 0.6050 0.041 Uiso 1 1 calc R . .
H12P H 0.5623 0.4113 0.5471 0.041 Uiso 1 1 calc R . .
C126 C 0.3916(4) 0.4271(2) 0.5094(3) 0.0339(12) Uani 1 1 d . . .
H12G H 0.4171 0.4175 0.4681 0.041 Uiso 1 1 calc R . .
H12H H 0.3845 0.4681 0.5102 0.041 Uiso 1 1 calc R . .
C127 C 0.2990(4) 0.3992(2) 0.4945(3) 0.0337(12) Uani 1 1 d . . .
H12K H 0.2748 0.4093 0.5363 0.040 Uiso 1 1 calc R . .
H12L H 0.2549 0.4138 0.4458 0.040 Uiso 1 1 calc R . .
C128 C 0.3202(4) 0.3224(2) 0.4227(3) 0.0376(13) Uani 1 1 d . . .
H12I H 0.3813 0.3369 0.4236 0.045 Uiso 1 1 calc R . .
H12J H 0.2719 0.3373 0.3764 0.045 Uiso 1 1 calc R . .
C129 C 0.3202(3) 0.25956(19) 0.4198(3) 0.0252(10) Uani 1 1 d . . .
H12C H 0.3663 0.2438 0.4667 0.030 Uiso 1 1 calc R . .
H12D H 0.2580 0.2444 0.4145 0.030 Uiso 1 1 calc R . .
C130 C 0.3476(3) 0.19320(18) 0.3310(3) 0.0220(9) Uani 1 1 d . . .
C131 C 0.3361(3) 0.1468(2) 0.3709(3) 0.0265(10) Uani 1 1 d . . .
H131 H 0.3271 0.1505 0.4193 0.032 Uiso 1 1 calc R . .
C132 C 0.3378(3) 0.09440(19) 0.3390(3) 0.0285(11) Uani 1 1 d . . .
H132 H 0.3297 0.0620 0.3658 0.034 Uiso 1 1 calc R . .
C133 C 0.3508(3) 0.08861(19) 0.2695(3) 0.0275(10) Uani 1 1 d . . .
H133 H 0.3503 0.0525 0.2482 0.033 Uiso 1 1 calc R . .
C134 C 0.3649(3) 0.13552(19) 0.2297(3) 0.0246(10) Uani 1 1 d . . .
H134 H 0.3752 0.1315 0.1819 0.030 Uiso 1 1 calc R . .
C135 C 0.3637(3) 0.18776(18) 0.2608(3) 0.0217(9) Uani 1 1 d . . .
C201 C 0.8084(3) 0.26126(19) 0.7329(3) 0.0234(9) Uani 1 1 d . . .
H201 H 0.7702 0.2908 0.7394 0.028 Uiso 1 1 calc R . .
C202 C 0.8035(3) 0.2070(2) 0.7618(3) 0.0258(10) Uani 1 1 d . . .
C203 C 0.7480(4) 0.1780(2) 0.7951(3) 0.0327(11) Uani 1 1 d . . .
H203 H 0.7018 0.1932 0.8134 0.039 Uiso 1 1 calc R . .
C204 C 0.7737(4) 0.1218(2) 0.7961(3) 0.0309(11) Uani 1 1 d . . .
H204 H 0.7480 0.0917 0.8158 0.037 Uiso 1 1 calc R . .
C205 C 0.8443(4) 0.1178(2) 0.7628(3) 0.0266(10) Uani 1 1 d . . .
C206 C 0.8927(3) 0.06601(19) 0.7483(3) 0.0261(10) Uani 1 1 d . . .
C207 C 0.8185(4) 0.0280(2) 0.6914(3) 0.0308(11) Uani 1 1 d . . .
H20A H 0.8477 -0.0083 0.6874 0.037 Uiso 1 1 calc R . .
H20B H 0.7682 0.0207 0.7129 0.037 Uiso 1 1 calc R . .
C208 C 0.7759(4) 0.0521(2) 0.6113(3) 0.0394(13) Uani 1 1 d . . .
H20E H 0.7429 0.0867 0.6141 0.059 Uiso 1 1 calc R . .
H20F H 0.7320 0.0252 0.5784 0.059 Uiso 1 1 calc R . .
H20G H 0.8251 0.0600 0.5896 0.059 Uiso 1 1 calc R . .
C209 C 0.9340(4) 0.0333(2) 0.8242(3) 0.0359(12) Uani 1 1 d . . .
H20C H 0.8829 0.0227 0.8433 0.043 Uiso 1 1 calc R . .
H20D H 0.9623 -0.0015 0.8134 0.043 Uiso 1 1 calc R . .
C210 C 1.0067(5) 0.0652(3) 0.8868(4) 0.0562(18) Uani 1 1 d . . .
H21A H 1.0568 0.0768 0.8681 0.084 Uiso 1 1 calc R . .
H21B H 1.0321 0.0411 0.9320 0.084 Uiso 1 1 calc R . .
H21C H 0.9782 0.0982 0.9010 0.084 Uiso 1 1 calc R . .
C211 C 0.9676(3) 0.07767(19) 0.7134(3) 0.0250(10) Uani 1 1 d . . .
C212 C 1.0268(4) 0.0393(2) 0.6954(3) 0.0314(11) Uani 1 1 d . . .
H212 H 1.0287 0.0002 0.7044 0.038 Uiso 1 1 calc R . .
C213 C 1.0820(4) 0.0688(2) 0.6620(3) 0.0309(11) Uani 1 1 d . . .
H213 H 1.1286 0.0539 0.6440 0.037 Uiso 1 1 calc R . .
C214 C 1.0555(3) 0.12490(19) 0.6602(3) 0.0245(10) Uani 1 1 d . . .
C215 C 1.0819(3) 0.1769(2) 0.6381(3) 0.0245(10) Uani 1 1 d . . .
H215 H 1.1296 0.1800 0.6159 0.029 Uiso 1 1 calc R . .
C216 C 1.0669(3) 0.27454(18) 0.6332(3) 0.0223(9) Uani 1 1 d . . .
C217 C 1.0889(3) 0.3150(2) 0.6908(3) 0.0274(10) Uani 1 1 d . . .
H217 H 1.0847 0.3062 0.7397 0.033 Uiso 1 1 calc R . .
C218 C 1.1166(4) 0.3678(2) 0.6777(3) 0.0331(12) Uani 1 1 d . . .
H218 H 1.1323 0.3948 0.7177 0.040 Uiso 1 1 calc R . .
C219 C 1.1216(4) 0.3810(2) 0.6071(3) 0.0295(11) Uani 1 1 d . . .
H219 H 1.1394 0.4176 0.5979 0.035 Uiso 1 1 calc R . .
C220 C 1.1009(3) 0.3415(2) 0.5487(3) 0.0272(10) Uani 1 1 d . . .
H220 H 1.1052 0.3512 0.5001 0.033 Uiso 1 1 calc R . .
C221 C 1.0740(3) 0.28815(19) 0.5610(3) 0.0230(9) Uani 1 1 d . . .
C222 C 1.0495(4) 0.2615(2) 0.4305(3) 0.0270(10) Uani 1 1 d . . .
H22A H 1.1096 0.2778 0.4317 0.032 Uiso 1 1 calc R . .
H22B H 0.9999 0.2894 0.4084 0.032 Uiso 1 1 calc R . .
C223 C 1.0297(3) 0.2090(2) 0.3831(3) 0.0283(10) Uani 1 1 d . . .
H22O H 0.9794 0.1876 0.3930 0.034 Uiso 1 1 calc R . .
H22P H 1.0098 0.2183 0.3277 0.034 Uiso 1 1 calc R . .
C224 C 1.1031(4) 0.1198(2) 0.3810(3) 0.0306(11) Uani 1 1 d . . .
H22E H 1.1654 0.1042 0.3876 0.037 Uiso 1 1 calc R . .
H22F H 1.0662 0.1181 0.3256 0.037 Uiso 1 1 calc R . .
C225 C 1.0568(4) 0.0840(2) 0.4247(3) 0.0346(12) Uani 1 1 d . . .
H22G H 1.0758 0.0445 0.4238 0.041 Uiso 1 1 calc R . .
H22H H 1.0752 0.0963 0.4789 0.041 Uiso 1 1 calc R . .
C226 C 0.9064(4) 0.0714(2) 0.4345(3) 0.0317(11) Uani 1 1 d . . .
H22I H 0.9357 0.0840 0.4884 0.038 Uiso 1 1 calc R . .
H22J H 0.9019 0.0302 0.4341 0.038 Uiso 1 1 calc R . .
C227 C 0.8116(4) 0.0969(2) 0.4004(3) 0.0344(12) Uani 1 1 d . . .
H22C H 0.7842 0.0844 0.3463 0.041 Uiso 1 1 calc R . .
H22D H 0.7713 0.0829 0.4288 0.041 Uiso 1 1 calc R . .
C228 C 0.8254(4) 0.1773(2) 0.4771(3) 0.0316(11) Uani 1 1 d . . .
H22K H 0.8860 0.1644 0.5130 0.038 Uiso 1 1 calc R . .
H22L H 0.7757 0.1633 0.4956 0.038 Uiso 1 1 calc R . .
C229 C 0.8233(3) 0.2403(2) 0.4744(3) 0.0258(10) Uani 1 1 d . . .
H22M H 0.8742 0.2552 0.4580 0.031 Uiso 1 1 calc R . .
H22N H 0.7631 0.2540 0.4388 0.031 Uiso 1 1 calc R . .
C230 C 0.8460(3) 0.31030(19) 0.5735(3) 0.0249(10) Uani 1 1 d . . .
C231 C 0.8401(3) 0.3555(2) 0.5261(3) 0.0290(11) Uani 1 1 d . . .
H231 H 0.8298 0.3502 0.4728 0.035 Uiso 1 1 calc R . .
C232 C 0.8495(4) 0.4091(2) 0.5568(3) 0.0336(12) Uani 1 1 d . . .
H232 H 0.8467 0.4403 0.5244 0.040 Uiso 1 1 calc R . .
C233 C 0.8629(4) 0.4175(2) 0.6339(3) 0.0353(12) Uani 1 1 d . . .
H233 H 0.8677 0.4543 0.6541 0.042 Uiso 1 1 calc R . .
C234 C 0.8692(3) 0.3716(2) 0.6822(3) 0.0283(10) Uani 1 1 d . . .
H234 H 0.8784 0.3770 0.7352 0.034 Uiso 1 1 calc R . .
C235 C 0.8620(3) 0.31813(18) 0.6524(3) 0.0227(9) Uani 1 1 d . . .
N101 N 0.3779(3) 0.23832(15) 0.2259(2) 0.0206(8) Uani 1 1 d . . .
N102 N 0.3818(3) 0.33889(15) 0.1864(2) 0.0202(8) Uani 1 1 d . . .
N103 N 0.5051(3) 0.37307(14) 0.3108(2) 0.0193(8) Uani 1 1 d . . .
N104 N 0.5442(2) 0.27834(15) 0.3744(2) 0.0180(7) Uani 1 1 d . . .
N201 N 0.8681(3) 0.26878(15) 0.6970(2) 0.0214(8) Uani 1 1 d . . .
N202 N 0.8615(3) 0.16973(16) 0.7423(2) 0.0232(8) Uani 1 1 d . . .
N203 N 0.9854(3) 0.12892(15) 0.6917(2) 0.0232(8) Uani 1 1 d . . .
N204 N 1.0370(3) 0.22099(16) 0.6498(2) 0.0212(8) Uani 1 1 d . . .
O101 O 0.5499(2) 0.25219(13) 0.52249(18) 0.0262(7) Uani 1 1 d . . .
O102 O 0.6185(3) 0.32986(15) 0.6409(2) 0.0391(9) Uani 1 1 d . . .
O103 O 0.4530(2) 0.40818(14) 0.5818(2) 0.0312(8) Uani 1 1 d . . .
O104 O 0.3020(3) 0.34007(14) 0.4897(2) 0.0326(8) Uani 1 1 d . . .
O105 O 0.3447(2) 0.24744(13) 0.35344(19) 0.0272(7) Uani 1 1 d . . .
O201 O 1.0529(2) 0.24624(13) 0.50699(19) 0.0283(7) Uani 1 1 d . . .
O202 O 1.1133(2) 0.17660(14) 0.4044(2) 0.0305(8) Uani 1 1 d . . .
O203 O 0.9599(2) 0.08916(14) 0.3891(2) 0.0309(8) Uani 1 1 d . . .
O204 O 0.8121(2) 0.15665(14) 0.4023(2) 0.0307(8) Uani 1 1 d . . .
O205 O 0.8353(3) 0.25558(13) 0.55146(19) 0.0297(8) Uani 1 1 d . . .
Co1 Co 0.45087(4) 0.30418(2) 0.27721(3) 0.01795(15) Uani 1 1 d . . .
Co2 Co 0.93744(4) 0.20018(2) 0.69220(4) 0.01963(15) Uani 1 1 d . . .

loop_
_atom_site_aniso_label
_atom_site_aniso_U_11
_atom_site_aniso_U_22
_atom_site_aniso_U_33
_atom_site_aniso_U_23
_atom_site_aniso_U_13
_atom_site_aniso_U_12
C101 0.025(2) 0.022(2) 0.020(2) -0.0079(18) 0.0092(19) -0.0044(18)
C102 0.022(2) 0.025(2) 0.017(2) -0.0055(18) 0.0042(17) 0.0019(18)
C103 0.029(2) 0.027(2) 0.015(2) -0.0016(18) 0.0066(19) 0.0006(19)
C104 0.034(3) 0.021(2) 0.024(2) 0.0026(19) 0.008(2) 0.0037(19)
C105 0.029(2) 0.015(2) 0.024(2) -0.0011(18) 0.011(2) 0.0003(18)
C106 0.030(2) 0.014(2) 0.024(2) 0.0000(17) 0.009(2) 0.0007(18)
C107 0.032(3) 0.024(2) 0.027(3) -0.003(2) 0.007(2) 0.010(2)
C108 0.031(3) 0.049(3) 0.035(3) -0.002(3) 0.012(2) 0.004(2)
C109 0.039(3) 0.018(2) 0.029(3) 0.0036(19) 0.011(2) -0.002(2)
C110 0.050(3) 0.037(3) 0.044(3) -0.002(3) 0.024(3) -0.006(3)
C111 0.027(2) 0.017(2) 0.024(2) -0.0010(18) 0.0099(19) 0.0004(18)
C112 0.028(2) 0.019(2) 0.028(3) -0.0013(19) 0.011(2) -0.0042(18)
C113 0.025(2) 0.019(2) 0.023(2) -0.0050(18) 0.0069(19) -0.0025(18)
C114 0.022(2) 0.020(2) 0.017(2) -0.0021(17) 0.0068(17) 0.0005(17)
C115 0.021(2) 0.019(2) 0.020(2) -0.0012(17) 0.0078(18) 0.0010(17)
C116 0.019(2) 0.018(2) 0.020(2) -0.0013(17) 0.0015(17) -0.0011(17)
C117 0.024(2) 0.020(2) 0.020(2) -0.0001(17) 0.0057(18) -0.0011(17)
C118 0.030(2) 0.021(2) 0.024(2) -0.0025(19) 0.005(2) -0.0007(19)
C119 0.037(3) 0.012(2) 0.034(3) 0.0026(19) 0.009(2) -0.0001(19)
C120 0.040(3) 0.021(2) 0.023(2) 0.0050(19) 0.009(2) -0.001(2)
C121 0.024(2) 0.018(2) 0.022(2) -0.0006(17) 0.0078(18) -0.0002(17)
C122 0.035(3) 0.029(3) 0.023(2) 0.001(2) 0.011(2) -0.001(2)
C123 0.043(3) 0.031(3) 0.025(3) -0.006(2) 0.015(2) -0.005(2)
C124 0.043(3) 0.030(3) 0.039(3) -0.014(2) 0.010(3) -0.003(2)
C125 0.043(3) 0.030(3) 0.035(3) -0.010(2) 0.019(2) -0.005(2)
C126 0.053(3) 0.018(2) 0.031(3) -0.004(2) 0.013(2) 0.001(2)
C127 0.039(3) 0.028(3) 0.036(3) -0.008(2) 0.015(2) 0.004(2)
C128 0.057(4) 0.024(3) 0.040(3) -0.007(2) 0.028(3) -0.002(2)
C129 0.031(2) 0.021(2) 0.028(3) -0.0036(19) 0.015(2) -0.0026(19)
C130 0.023(2) 0.015(2) 0.029(2) -0.0042(18) 0.0096(19) -0.0040(17)
C131 0.029(2) 0.025(2) 0.029(3) -0.002(2) 0.014(2) -0.0027(19)
C132 0.028(2) 0.015(2) 0.042(3) 0.003(2) 0.012(2) -0.0029(18)
C133 0.029(2) 0.014(2) 0.038(3) -0.0057(19) 0.009(2) -0.0037(18)
C134 0.024(2) 0.024(2) 0.026(2) -0.0007(19) 0.0074(19) -0.0041(18)
C135 0.019(2) 0.016(2) 0.029(2) 0.0003(18) 0.0061(18) -0.0012(17)
C201 0.024(2) 0.023(2) 0.023(2) -0.0041(18) 0.0074(19) 0.0032(18)
C202 0.026(2) 0.030(2) 0.022(2) -0.006(2) 0.0088(19) -0.001(2)
C203 0.032(3) 0.039(3) 0.032(3) -0.003(2) 0.017(2) -0.004(2)
C204 0.039(3) 0.030(3) 0.029(3) 0.002(2) 0.018(2) -0.008(2)
C205 0.037(3) 0.023(2) 0.020(2) 0.0011(19) 0.010(2) -0.006(2)
C206 0.032(3) 0.019(2) 0.025(2) 0.0025(19) 0.007(2) -0.0036(19)
C207 0.035(3) 0.022(2) 0.033(3) 0.000(2) 0.008(2) -0.007(2)
C208 0.037(3) 0.037(3) 0.037(3) -0.003(2) 0.003(2) -0.005(2)
C209 0.049(3) 0.024(3) 0.031(3) 0.005(2) 0.007(2) -0.002(2)
C210 0.073(5) 0.047(4) 0.031(3) 0.002(3) -0.006(3) -0.004(3)
C211 0.027(2) 0.020(2) 0.025(2) -0.0023(18) 0.005(2) -0.0011(18)
C212 0.036(3) 0.020(2) 0.036(3) -0.002(2) 0.009(2) 0.001(2)
C213 0.032(3) 0.022(2) 0.040(3) -0.006(2) 0.014(2) 0.004(2)
C214 0.025(2) 0.022(2) 0.028(3) -0.0046(19) 0.010(2) 0.0016(18)
C215 0.024(2) 0.029(2) 0.023(2) -0.0020(19) 0.0109(19) 0.0007(19)
C216 0.020(2) 0.021(2) 0.029(2) -0.0028(19) 0.0118(19) 0.0011(17)
C217 0.031(3) 0.030(3) 0.026(3) -0.006(2) 0.017(2) -0.005(2)
C218 0.040(3) 0.030(3) 0.034(3) -0.015(2) 0.020(2) -0.012(2)
C219 0.037(3) 0.018(2) 0.037(3) -0.001(2) 0.018(2) -0.007(2)
C220 0.031(3) 0.026(2) 0.028(3) 0.002(2) 0.014(2) 0.000(2)
C221 0.022(2) 0.025(2) 0.021(2) -0.0038(18) 0.0063(18) 0.0024(18)
C222 0.034(3) 0.026(2) 0.023(2) -0.0013(19) 0.012(2) 0.002(2)
C223 0.027(2) 0.031(3) 0.025(3) -0.004(2) 0.006(2) 0.005(2)
C224 0.030(3) 0.030(3) 0.031(3) -0.006(2) 0.009(2) 0.000(2)
C225 0.034(3) 0.032(3) 0.034(3) -0.002(2) 0.007(2) 0.002(2)
C226 0.044(3) 0.020(2) 0.039(3) -0.007(2) 0.024(2) -0.004(2)
C227 0.037(3) 0.028(3) 0.043(3) -0.013(2) 0.020(2) -0.012(2)
C228 0.042(3) 0.028(3) 0.025(3) -0.006(2) 0.013(2) -0.005(2)
C229 0.029(2) 0.026(2) 0.024(2) -0.0025(19) 0.010(2) 0.0002(19)
C230 0.026(2) 0.018(2) 0.033(3) 0.0010(19) 0.013(2) -0.0003(18)
C231 0.030(3) 0.027(2) 0.027(3) 0.002(2) 0.006(2) -0.003(2)
C232 0.033(3) 0.022(2) 0.042(3) 0.009(2) 0.009(2) -0.002(2)
C233 0.033(3) 0.014(2) 0.052(3) -0.001(2) 0.006(2) -0.002(2)
C234 0.028(2) 0.023(2) 0.032(3) -0.004(2) 0.009(2) -0.0004(19)
C235 0.020(2) 0.016(2) 0.032(3) -0.0011(18) 0.0095(19) -0.0007(17)
N101 0.0240(19) 0.0165(18) 0.0216(19) -0.0029(15) 0.0081(16) -0.0028(15)
N102 0.0257(19) 0.0175(18) 0.0152(18) -0.0023(14) 0.0039(15) 0.0015(15)
N103 0.0255(19) 0.0111(16) 0.023(2) -0.0034(14) 0.0101(16) -0.0028(14)
N104 0.0213(18) 0.0170(18) 0.0171(18) -0.0004(14) 0.0082(15) -0.0003(14)
N201 0.0230(19) 0.0175(18) 0.022(2) -0.0032(15) 0.0058(16) 0.0012(15)
N202 0.025(2) 0.024(2) 0.021(2) -0.0001(16) 0.0090(16) -0.0002(16)
N203 0.028(2) 0.0175(18) 0.025(2) 0.0002(15) 0.0108(17) -0.0001(16)
N204 0.0205(18) 0.0229(19) 0.023(2) -0.0025(15) 0.0102(16) -0.0003(15)
O101 0.0415(19) 0.0210(16) 0.0204(17) 0.0019(13) 0.0158(15) 0.0035(14)
O102 0.036(2) 0.0263(19) 0.051(2) -0.0106(17) 0.0100(18) -0.0015(16)
O103 0.0355(19) 0.0302(18) 0.0278(19) -0.0005(15) 0.0104(15) -0.0006(15)
O104 0.043(2) 0.0274(18) 0.033(2) -0.0101(15) 0.0208(17) -0.0016(16)
O105 0.043(2) 0.0137(15) 0.0310(19) -0.0051(13) 0.0207(16) -0.0031(14)
O201 0.041(2) 0.0225(17) 0.0228(17) -0.0006(14) 0.0125(15) -0.0040(15)
O202 0.0267(17) 0.0274(18) 0.036(2) -0.0098(15) 0.0091(15) -0.0009(14)
O203 0.0321(19) 0.0321(19) 0.0314(19) -0.0024(15) 0.0143(16) -0.0008(15)
O204 0.0333(19) 0.0295(18) 0.0295(19) -0.0057(15) 0.0108(15) -0.0017(15)
O205 0.049(2) 0.0183(16) 0.0234(18) -0.0025(13) 0.0142(16) -0.0028(15)
Co1 0.0240(3) 0.0118(3) 0.0173(3) -0.0006(2) 0.0059(2) -0.0008(2)
Co2 0.0242(3) 0.0143(3) 0.0224(3) 0.0003(2) 0.0105(3) -0.0005(2)

loop_
_atom_type_symbol
_atom_type_description
_atom_type_scat_dispersion_real
_atom_type_scat_dispersion_imag
_atom_type_scat_source
C C 0.0033 0.0016 'International Tables Vol C Tables 4.2.6.8 and 6.1.1.4'
H H 0.0000 0.0000 'International Tables Vol C Tables 4.2.6.8 and 6.1.1.4'
N N 0.0061 0.0033 'International Tables Vol C Tables 4.2.6.8 and 6.1.1.4'
O O 0.0106 0.0060 'International Tables Vol C Tables 4.2.6.8 and 6.1.1.4'
Co Co 0.3494 0.9721 'International Tables Vol C Tables 4.2.6.8 and 6.1.1.4'

loop_
_geom_angle_atom_site_label_1
_geom_angle_atom_site_label_2
_geom_angle_atom_site_label_3
_geom_angle
_geom_angle_site_symmetry_1
_geom_angle_site_symmetry_3
_geom_angle_publ_flag
N101 C101 C102 117.1(4) . . ?
N101 C101 H101 121.4 . . ?
C102 C101 H101 121.4 . . ?
N102 C102 C103 108.0(4) . . ?
N102 C102 C101 112.1(4) . . ?
C103 C102 C101 139.4(4) . . ?
C104 C103 C102 107.1(4) . . ?
C104 C103 H103 126.5 . . ?
C102 C103 H103 126.5 . . ?
C103 C104 C105 107.6(4) . . ?
C103 C104 H104 126.2 . . ?
C105 C104 H104 126.2 . . ?
N102 C105 C104 108.5(4) . . ?
N102 C105 C106 123.3(4) . . ?
C104 C105 C106 128.1(4) . . ?
C111 C106 C105 113.5(4) . . ?
C111 C106 C109 110.1(4) . . ?
C105 C106 C109 109.1(4) . . ?
C111 C106 C107 108.2(4) . . ?
C105 C106 C107 108.4(4) . . ?
C109 C106 C107 107.5(4) . . ?
C108 C107 C106 114.4(4) . . ?
C108 C107 H10A 108.7 . . ?
C106 C107 H10A 108.7 . . ?
C108 C107 H10B 108.7 . . ?
C106 C107 H10B 108.7 . . ?
H10A C107 H10B 107.6 . . ?
C107 C108 H10E 109.5 . . ?
C107 C108 H10F 109.5 . . ?
H10E C108 H10F 109.5 . . ?
C107 C108 H10G 109.5 . . ?
H10E C108 H10G 109.5 . . ?
H10F C108 H10G 109.5 . . ?
C110 C109 C106 114.2(4) . . ?
C110 C109 H10C 108.7 . . ?
C106 C109 H10C 108.7 . . ?
C110 C109 H10D 108.7 . . ?
C106 C109 H10D 108.7 . . ?
H10C C109 H10D 107.6 . . ?
C109 C110 H11A 109.5 . . ?
C109 C110 H11B 109.5 . . ?
H11A C110 H11B 109.5 . . ?
C109 C110 H11C 109.5 . . ?
H11A C110 H11C 109.5 . . ?
H11B C110 H11C 109.5 . . ?
N103 C111 C112 108.0(4) . . ?
N103 C111 C106 123.6(4) . . ?
C112 C111 C106 128.2(4) . . ?
C113 C112 C111 107.9(4) . . ?
C113 C112 H112 126.0 . . ?
C111 C112 H112 126.0 . . ?
C114 C113 C112 106.6(4) . . ?
C114 C113 H113 126.7 . . ?
C112 C113 H113 126.7 . . ?
C113 C114 N103 108.7(4) . . ?
C113 C114 C115 139.3(4) . . ?
N103 C114 C115 112.0(4) . . ?
N104 C115 C114 117.1(4) . . ?
N104 C115 H115 121.4 . . ?
C114 C115 H115 121.4 . . ?
C117 C116 C121 119.1(4) . . ?
C117 C116 N104 118.4(4) . . ?
C121 C116 N104 122.5(4) . . ?
C118 C117 C116 121.5(4) . . ?
C118 C117 H117 119.3 . . ?
C116 C117 H117 119.3 . . ?
C119 C118 C117 119.0(4) . . ?
C119 C118 H118 120.5 . . ?
C117 C118 H118 120.5 . . ?
C118 C119 C120 120.3(4) . . ?
C118 C119 H119 119.8 . . ?
C120 C119 H119 119.8 . . ?
C119 C120 C121 120.4(4) . . ?
C119 C120 H120 119.8 . . ?
C121 C120 H120 119.8 . . ?
O101 C121 C120 123.8(4) . . ?
O101 C121 C116 116.6(4) . . ?
C120 C121 C116 119.6(4) . . ?
O101 C122 C123 105.8(4) . . ?
O101 C122 H12A 110.6 . . ?
C123 C122 H12A 110.6 . . ?
O101 C122 H12B 110.6 . . ?
C123 C122 H12B 110.6 . . ?
H12A C122 H12B 108.7 . . ?
O102 C123 C122 107.7(4) . . ?
O102 C123 H12E 110.2 . . ?
C122 C123 H12E 110.2 . . ?
O102 C123 H12F 110.2 . . ?
C122 C123 H12F 110.2 . . ?
H12E C123 H12F 108.5 . . ?
O102 C124 C125 113.2(4) . . ?
O102 C124 H12M 108.9 . . ?
C125 C124 H12M 108.9 . . ?
O102 C124 H12N 108.9 . . ?
C125 C124 H12N 108.9 . . ?
H12M C124 H12N 107.7 . . ?
O103 C125 C124 109.6(4) . . ?
O103 C125 H12O 109.7 . . ?
C124 C125 H12O 109.7 . . ?
O103 C125 H12P 109.7 . . ?
C124 C125 H12P 109.7 . . ?
H12O C125 H12P 108.2 . . ?
O103 C126 C127 108.3(4) . . ?
O103 C126 H12G 110.0 . . ?
C127 C126 H12G 110.0 . . ?
O103 C126 H12H 110.0 . . ?
C127 C126 H12H 110.0 . . ?
H12G C126 H12H 108.4 . . ?
O104 C127 C126 114.0(4) . . ?
O104 C127 H12K 108.8 . . ?
C126 C127 H12K 108.8 . . ?
O104 C127 H12L 108.8 . . ?
C126 C127 H12L 108.8 . . ?
H12K C127 H12L 107.6 . . ?
O104 C128 C129 109.4(4) . . ?
O104 C128 H12I 109.8 . . ?
C129 C128 H12I 109.8 . . ?
O104 C128 H12J 109.8 . . ?
C129 C128 H12J 109.8 . . ?
H12I C128 H12J 108.2 . . ?
O105 C129 C128 103.7(4) . . ?
O105 C129 H12C 111.0 . . ?
C128 C129 H12C 111.0 . . ?
O105 C129 H12D 111.0 . . ?
C128 C129 H12D 111.0 . . ?
H12C C129 H12D 109.0 . . ?
O105 C130 C131 125.6(4) . . ?
O105 C130 C135 113.6(4) . . ?
C131 C130 C135 120.8(4) . . ?
C130 C131 C132 118.5(5) . . ?
C130 C131 H131 120.7 . . ?
C132 C131 H131 120.7 . . ?
C133 C132 C131 121.2(4) . . ?
C133 C132 H132 119.4 . . ?
C131 C132 H132 119.4 . . ?
C132 C133 C134 120.4(4) . . ?
C132 C133 H133 119.8 . . ?
C134 C133 H133 119.8 . . ?
C135 C134 C133 119.1(4) . . ?
C135 C134 H134 120.5 . . ?
C133 C134 H134 120.5 . . ?
C134 C135 C130 119.9(4) . . ?
C134 C135 N101 124.0(4) . . ?
C130 C135 N101 116.1(4) . . ?
N201 C201 C202 116.8(4) . . ?
N201 C201 H201 121.6 . . ?
C202 C201 H201 121.6 . . ?
N202 C202 C203 109.2(4) . . ?
N202 C202 C201 112.0(4) . . ?
C203 C202 C201 138.0(5) . . ?
C202 C203 C204 106.1(4) . . ?
C202 C203 H203 126.9 . . ?
C204 C203 H203 126.9 . . ?
C203 C204 C205 108.1(4) . . ?
C203 C204 H204 126.0 . . ?
C205 C204 H204 126.0 . . ?
N202 C205 C204 107.9(4) . . ?
N202 C205 C206 123.6(4) . . ?
C204 C205 C206 128.5(4) . . ?
C211 C206 C205 114.0(4) . . ?
C211 C206 C209 109.9(4) . . ?
C205 C206 C209 109.3(4) . . ?
C211 C206 C207 107.8(4) . . ?
C205 C206 C207 108.2(4) . . ?
C209 C206 C207 107.4(4) . . ?
C208 C207 C206 114.4(4) . . ?
C208 C207 H20A 108.7 . . ?
C206 C207 H20A 108.7 . . ?
C208 C207 H20B 108.7 . . ?
C206 C207 H20B 108.7 . . ?
H20A C207 H20B 107.6 . . ?
C207 C208 H20E 109.5 . . ?
C207 C208 H20F 109.5 . . ?
H20E C208 H20F 109.5 . . ?
C207 C208 H20G 109.5 . . ?
H20E C208 H20G 109.5 . . ?
H20F C208 H20G 109.5 . . ?
C210 C209 C206 114.2(4) . . ?
C210 C209 H20C 108.7 . . ?
C206 C209 H20C 108.7 . . ?
C210 C209 H20D 108.7 . . ?
C206 C209 H20D 108.7 . . ?
H20C C209 H20D 107.6 . . ?
C209 C210 H21A 109.5 . . ?
C209 C210 H21B 109.5 . . ?
H21A C210 H21B 109.5 . . ?
C209 C210 H21C 109.5 . . ?
H21A C210 H21C 109.5 . . ?
H21B C210 H21C 109.5 . . ?
N203 C211 C212 108.5(4) . . ?
N203 C211 C206 123.4(4) . . ?
C212 C211 C206 128.0(4) . . ?
C213 C212 C211 107.7(4) . . ?
C213 C212 H212 126.2 . . ?
C211 C212 H212 126.2 . . ?
C212 C213 C214 106.6(4) . . ?
C212 C213 H213 126.7 . . ?
C214 C213 H213 126.7 . . ?
N203 C214 C213 108.4(4) . . ?
N203 C214 C215 113.3(4) . . ?
C213 C214 C215 138.3(5) . . ?
N204 C215 C214 116.6(4) . . ?
N204 C215 H215 121.7 . . ?
C214 C215 H215 121.7 . . ?
C217 C216 C221 118.9(4) . . ?
C217 C216 N204 118.4(4) . . ?
C221 C216 N204 122.7(4) . . ?
C218 C217 C216 121.0(5) . . ?
C218 C217 H217 119.5 . . ?
C216 C217 H217 119.5 . . ?
C219 C218 C217 119.8(5) . . ?
C219 C218 H218 120.1 . . ?
C217 C218 H218 120.1 . . ?
C218 C219 C220 120.7(4) . . ?
C218 C219 H219 119.7 . . ?
C220 C219 H219 119.7 . . ?
C221 C220 C219 120.4(5) . . ?
C221 C220 H220 119.8 . . ?
C219 C220 H220 119.8 . . ?
O201 C221 C220 124.5(4) . . ?
O201 C221 C216 116.3(4) . . ?
C220 C221 C216 119.2(4) . . ?
O201 C222 C223 106.9(4) . . ?
O201 C222 H22A 110.3 . . ?
C223 C222 H22A 110.3 . . ?
O201 C222 H22B 110.3 . . ?
C223 C222 H22B 110.3 . . ?
H22A C222 H22B 108.6 . . ?
O202 C223 C222 107.8(4) . . ?
O202 C223 H22O 110.1 . . ?
C222 C223 H22O 110.1 . . ?
O202 C223 H22P 110.1 . . ?
C222 C223 H22P 110.1 . . ?
H22O C223 H22P 108.5 . . ?
O202 C224 C225 114.0(4) . . ?
O202 C224 H22E 108.8 . . ?
C225 C224 H22E 108.8 . . ?
O202 C224 H22F 108.8 . . ?
C225 C224 H22F 108.8 . . ?
H22E C224 H22F 107.6 . . ?
O203 C225 C224 107.9(4) . . ?
O203 C225 H22G 110.1 . . ?
C224 C225 H22G 110.1 . . ?
O203 C225 H22H 110.1 . . ?
C224 C225 H22H 110.1 . . ?
H22G C225 H22H 108.4 . . ?
O203 C226 C227 107.2(4) . . ?
O203 C226 H22I 110.3 . . ?
C227 C226 H22I 110.3 . . ?
O203 C226 H22J 110.3 . . ?
C227 C226 H22J 110.3 . . ?
H22I C226 H22J 108.5 . . ?
O204 C227 C226 113.5(4) . . ?
O204 C227 H22C 108.9 . . ?
C226 C227 H22C 108.9 . . ?
O204 C227 H22D 108.9 . . ?
C226 C227 H22D 108.9 . . ?
H22C C227 H22D 107.7 . . ?
O204 C228 C229 108.9(4) . . ?
O204 C228 H22K 109.9 . . ?
C229 C228 H22K 109.9 . . ?
O204 C228 H22L 109.9 . . ?
C229 C228 H22L 109.9 . . ?
H22K C228 H22L 108.3 . . ?
O205 C229 C228 103.4(4) . . ?
O205 C229 H22M 111.1 . . ?
C228 C229 H22M 111.1 . . ?
O205 C229 H22N 111.1 . . ?
C228 C229 H22N 111.1 . . ?
H22M C229 H22N 109.1 . . ?
O205 C230 C231 126.1(5) . . ?
O205 C230 C235 113.5(4) . . ?
C231 C230 C235 120.3(4) . . ?
C230 C231 C232 119.4(5) . . ?
C230 C231 H231 120.3 . . ?
C232 C231 H231 120.3 . . ?
C233 C232 C231 120.9(5) . . ?
C233 C232 H232 119.5 . . ?
C231 C232 H232 119.5 . . ?
C232 C233 C234 119.7(5) . . ?
C232 C233 H233 120.2 . . ?
C234 C233 H233 120.2 . . ?
C235 C234 C233 119.7(5) . . ?
C235 C234 H234 120.1 . . ?
C233 C234 H234 120.1 . . ?
C234 C235 C230 119.9(4) . . ?
C234 C235 N201 123.8(4) . . ?
C230 C235 N201 116.2(4) . . ?
C101 N101 C135 118.8(4) . . ?
C101 N101 Co1 112.2(3) . . ?
C135 N101 Co1 127.4(3) . . ?
C105 N102 C102 108.8(4) . . ?
C105 N102 Co1 135.4(3) . . ?
C102 N102 Co1 115.7(3) . . ?
C111 N103 C114 108.7(4) . . ?
C111 N103 Co1 135.3(3) . . ?
C114 N103 Co1 115.9(3) . . ?
C115 N104 C116 118.6(4) . . ?
C115 N104 Co1 112.3(3) . . ?
C116 N104 Co1 129.0(3) . . ?
C201 N201 C235 119.0(4) . . ?
C201 N201 Co2 112.5(3) . . ?
C235 N201 Co2 126.7(3) . . ?
C205 N202 C202 108.6(4) . . ?
C205 N202 Co2 135.5(3) . . ?
C202 N202 Co2 115.8(3) . . ?
C211 N203 C214 108.9(4) . . ?
C211 N203 Co2 135.8(3) . . ?
C214 N203 Co2 115.3(3) . . ?
C215 N204 C216 117.7(4) . . ?
C215 N204 Co2 111.8(3) . . ?
C216 N204 Co2 130.5(3) . . ?
C121 O101 C122 117.8(4) . . ?
C123 O102 C124 115.1(4) . . ?
C125 O103 C126 113.7(4) . . ?
C128 O104 C127 111.8(4) . . ?
C130 O105 C129 119.9(4) . . ?
C221 O201 C222 116.6(4) . . ?
C224 O202 C223 116.0(4) . . ?
C225 O203 C226 114.8(4) . . ?
C228 O204 C227 111.9(4) . . ?
C230 O205 C229 120.6(4) . . ?
N102 Co1 N103 87.62(16) . . ?
N102 Co1 N104 168.38(16) . . ?
N103 Co1 N104 82.53(16) . . ?
N102 Co1 N101 82.29(16) . . ?
N103 Co1 N101 169.78(16) . . ?
N104 Co1 N101 107.68(15) . . ?
N202 Co2 N203 87.37(17) . . ?
N202 Co2 N201 82.62(16) . . ?
N203 Co2 N201 169.58(16) . . ?
N202 Co2 N204 168.40(16) . . ?
N203 Co2 N204 82.79(16) . . ?
N201 Co2 N204 107.47(16) . . ?

loop_
_geom_bond_atom_site_label_1
_geom_bond_atom_site_label_2
_geom_bond_distance
_geom_bond_site_symmetry_2
_geom_bond_publ_flag
C101 N101 1.305(6) . ?
C101 C102 1.401(6) . ?
C101 H101 0.9500 . ?
C102 N102 1.390(6) . ?
C102 C103 1.398(6) . ?
C103 C104 1.389(7) . ?
C103 H103 0.9500 . ?
C104 C105 1.407(7) . ?
C104 H104 0.9500 . ?
C105 N102 1.345(6) . ?
C105 C106 1.522(6) . ?
C106 C111 1.508(6) . ?
C106 C109 1.541(6) . ?
C106 C107 1.559(6) . ?
C107 C108 1.522(7) . ?
C107 H10A 0.9900 . ?
C107 H10B 0.9900 . ?
C108 H10E 0.9800 . ?
C108 H10F 0.9800 . ?
C108 H10G 0.9800 . ?
C109 C110 1.518(7) . ?
C109 H10C 0.9900 . ?
C109 H10D 0.9900 . ?
C110 H11A 0.9800 . ?
C110 H11B 0.9800 . ?
C110 H11C 0.9800 . ?
C111 N103 1.343(6) . ?
C111 C112 1.414(6) . ?
C112 C113 1.390(7) . ?
C112 H112 0.9500 . ?
C113 C114 1.386(6) . ?
C113 H113 0.9500 . ?
C114 N103 1.391(6) . ?
C114 C115 1.413(6) . ?
C115 N104 1.307(6) . ?
C115 H115 0.9500 . ?
C116 C117 1.386(6) . ?
C116 C121 1.396(6) . ?
C116 N104 1.431(5) . ?
C117 C118 1.384(6) . ?
C117 H117 0.9500 . ?
C118 C119 1.384(7) . ?
C118 H118 0.9500 . ?
C119 C120 1.386(7) . ?
C119 H119 0.9500 . ?
C120 C121 1.389(6) . ?
C120 H120 0.9500 . ?
C121 O101 1.365(5) . ?
C122 O101 1.428(5) . ?
C122 C123 1.503(7) . ?
C122 H12A 0.9900 . ?
C122 H12B 0.9900 . ?
C123 O102 1.420(6) . ?
C123 H12E 0.9900 . ?
C123 H12F 0.9900 . ?
C124 O102 1.424(6) . ?
C124 C125 1.508(8) . ?
C124 H12M 0.9900 . ?
C124 H12N 0.9900 . ?
C125 O103 1.410(6) . ?
C125 H12O 0.9900 . ?
C125 H12P 0.9900 . ?
C126 O103 1.424(6) . ?
C126 C127 1.504(7) . ?
C126 H12G 0.9900 . ?
C126 H12H 0.9900 . ?
C127 O104 1.421(6) . ?
C127 H12K 0.9900 . ?
C127 H12L 0.9900 . ?
C128 O104 1.418(6) . ?
C128 C129 1.507(7) . ?
C128 H12I 0.9900 . ?
C128 H12J 0.9900 . ?
C129 O105 1.425(5) . ?
C129 H12C 0.9900 . ?
C129 H12D 0.9900 . ?
C130 O105 1.369(5) . ?
C130 C131 1.378(6) . ?
C130 C135 1.402(7) . ?
C131 C132 1.391(7) . ?
C131 H131 0.9500 . ?
C132 C133 1.367(7) . ?
C132 H132 0.9500 . ?
C133 C134 1.398(7) . ?
C133 H133 0.9500 . ?
C134 C135 1.379(6) . ?
C134 H134 0.9500 . ?
C135 N101 1.422(6) . ?
C201 N201 1.306(6) . ?
C201 C202 1.417(7) . ?
C201 H201 0.9500 . ?
C202 N202 1.386(6) . ?
C202 C203 1.387(7) . ?
C203 C204 1.400(7) . ?
C203 H203 0.9500 . ?
C204 C205 1.411(7) . ?
C204 H204 0.9500 . ?
C205 N202 1.352(6) . ?
C205 C206 1.513(7) . ?
C206 C211 1.513(7) . ?
C206 C209 1.543(7) . ?
C206 C207 1.556(7) . ?
C207 C208 1.516(7) . ?
C207 H20A 0.9900 . ?
C207 H20B 0.9900 . ?
C208 H20E 0.9800 . ?
C208 H20F 0.9800 . ?
C208 H20G 0.9800 . ?
C209 C210 1.514(8) . ?
C209 H20C 0.9900 . ?
C209 H20D 0.9900 . ?
C210 H21A 0.9800 . ?
C210 H21B 0.9800 . ?
C210 H21C 0.9800 . ?
C211 N203 1.347(6) . ?
C211 C212 1.405(7) . ?
C212 C213 1.393(7) . ?
C212 H212 0.9500 . ?
C213 C214 1.400(6) . ?
C213 H213 0.9500 . ?
C214 N203 1.381(6) . ?
C214 C215 1.411(7) . ?
C215 N204 1.315(6) . ?
C215 H215 0.9500 . ?
C216 C217 1.394(6) . ?
C216 C221 1.410(6) . ?
C216 N204 1.429(6) . ?
C217 C218 1.378(7) . ?
C217 H217 0.9500 . ?
C218 C219 1.367(7) . ?
C218 H218 0.9500 . ?
C219 C220 1.388(7) . ?
C219 H219 0.9500 . ?
C220 C221 1.385(7) . ?
C220 H220 0.9500 . ?
C221 O201 1.375(5) . ?
C222 O201 1.442(6) . ?
C222 C223 1.504(6) . ?
C222 H22A 0.9900 . ?
C222 H22B 0.9900 . ?
C223 O202 1.432(6) . ?
C223 H22O 0.9900 . ?
C223 H22P 0.9900 . ?
C224 O202 1.420(6) . ?
C224 C225 1.507(7) . ?
C224 H22E 0.9900 . ?
C224 H22F 0.9900 . ?
C225 O203 1.410(6) . ?
C225 H22G 0.9900 . ?
C225 H22H 0.9900 . ?
C226 O203 1.416(6) . ?
C226 C227 1.502(8) . ?
C226 H22I 0.9900 . ?
C226 H22J 0.9900 . ?
C227 O204 1.433(6) . ?
C227 H22C 0.9900 . ?
C227 H22D 0.9900 . ?
C228 O204 1.415(6) . ?
C228 C229 1.509(7) . ?
C228 H22K 0.9900 . ?
C228 H22L 0.9900 . ?
C229 O205 1.419(5) . ?
C229 H22M 0.9900 . ?
C229 H22N 0.9900 . ?
C230 O205 1.367(5) . ?
C230 C231 1.378(7) . ?
C230 C235 1.404(7) . ?
C231 C232 1.391(7) . ?
C231 H231 0.9500 . ?
C232 C233 1.382(8) . ?
C232 H232 0.9500 . ?
C233 C234 1.398(7) . ?
C233 H233 0.9500 . ?
C234 C235 1.383(6) . ?
C234 H234 0.9500 . ?
C235 N201 1.426(6) . ?
N101 Co1 1.981(4) . ?
N102 Co1 1.852(4) . ?
N103 Co1 1.858(3) . ?
N104 Co1 1.981(4) . ?
N201 Co2 1.973(4) . ?
N202 Co2 1.856(4) . ?
N203 Co2 1.859(4) . ?
N204 Co2 1.991(4) . ?

loop_
_geom_torsion_atom_site_label_1
_geom_torsion_atom_site_label_2
_geom_torsion_atom_site_label_3
_geom_torsion_atom_site_label_4
_geom_torsion
_geom_torsion_site_symmetry_1
_geom_torsion_site_symmetry_2
_geom_torsion_site_symmetry_3
_geom_torsion_site_symmetry_4
_geom_torsion_publ_flag
N101 C101 C102 N102 -4.6(6) . . . . ?
N101 C101 C102 C103 -174.2(5) . . . . ?
N102 C102 C103 C104 -0.2(5) . . . . ?
C101 C102 C103 C104 169.6(6) . . . . ?
C102 C103 C104 C105 0.3(5) . . . . ?
C103 C104 C105 N102 -0.3(5) . . . . ?
C103 C104 C105 C106 -177.7(4) . . . . ?
N102 C105 C106 C111 11.7(6) . . . . ?
C104 C105 C106 C111 -171.2(5) . . . . ?
N102 C105 C106 C109 134.8(5) . . . . ?
C104 C105 C106 C109 -48.1(6) . . . . ?
N102 C105 C106 C107 -108.4(5) . . . . ?
C104 C105 C106 C107 68.6(6) . . . . ?
C111 C106 C107 C108 -54.0(5) . . . . ?
C105 C106 C107 C108 69.4(5) . . . . ?
C109 C106 C107 C108 -172.8(4) . . . . ?
C111 C106 C109 C110 65.2(5) . . . . ?
C105 C106 C109 C110 -60.0(6) . . . . ?
C107 C106 C109 C110 -177.3(4) . . . . ?
C105 C106 C111 N103 -12.2(6) . . . . ?
C109 C106 C111 N103 -134.8(4) . . . . ?
C107 C106 C111 N103 108.0(5) . . . . ?
C105 C106 C111 C112 174.0(4) . . . . ?
C109 C106 C111 C112 51.4(6) . . . . ?
C107 C106 C111 C112 -65.8(6) . . . . ?
N103 C111 C112 C113 0.8(5) . . . . ?
C106 C111 C112 C113 175.4(4) . . . . ?
C111 C112 C113 C114 -0.5(5) . . . . ?
C112 C113 C114 N103 0.1(5) . . . . ?
C112 C113 C114 C115 178.4(5) . . . . ?
C113 C114 C115 N104 -176.7(5) . . . . ?
N103 C114 C115 N104 1.6(6) . . . . ?
C121 C116 C117 C118 2.8(7) . . . . ?
N104 C116 C117 C118 -175.5(4) . . . . ?
C116 C117 C118 C119 -2.4(7) . . . . ?
C117 C118 C119 C120 0.4(7) . . . . ?
C118 C119 C120 C121 1.3(8) . . . . ?
C119 C120 C121 O101 176.7(4) . . . . ?
C119 C120 C121 C116 -0.9(7) . . . . ?
C117 C116 C121 O101 -178.8(4) . . . . ?
N104 C116 C121 O101 -0.6(6) . . . . ?
C117 C116 C121 C120 -1.1(7) . . . . ?
N104 C116 C121 C120 177.1(4) . . . . ?
O101 C122 C123 O102 -69.2(5) . . . . ?
O102 C124 C125 O103 78.6(6) . . . . ?
O103 C126 C127 O104 -61.8(6) . . . . ?
O104 C128 C129 O105 -176.5(4) . . . . ?
O105 C130 C131 C132 177.8(4) . . . . ?
C135 C130 C131 C132 -2.0(7) . . . . ?
C130 C131 C132 C133 0.2(7) . . . . ?
C131 C132 C133 C134 1.4(7) . . . . ?
C132 C133 C134 C135 -1.2(7) . . . . ?
C133 C134 C135 C130 -0.7(7) . . . . ?
C133 C134 C135 N101 179.5(4) . . . . ?
O105 C130 C135 C134 -177.6(4) . . . . ?
C131 C130 C135 C134 2.3(7) . . . . ?
O105 C130 C135 N101 2.2(6) . . . . ?
C131 C130 C135 N101 -177.9(4) . . . . ?
N201 C201 C202 N202 -3.4(6) . . . . ?
N201 C201 C202 C203 -171.7(6) . . . . ?
N202 C202 C203 C204 0.5(6) . . . . ?
C201 C202 C203 C204 169.0(6) . . . . ?
C202 C203 C204 C205 -0.4(6) . . . . ?
C203 C204 C205 N202 0.1(6) . . . . ?
C203 C204 C205 C206 -177.7(5) . . . . ?
N202 C205 C206 C211 4.1(7) . . . . ?
C204 C205 C206 C211 -178.3(5) . . . . ?
N202 C205 C206 C209 127.6(5) . . . . ?
C204 C205 C206 C209 -54.8(7) . . . . ?
N202 C205 C206 C207 -115.7(5) . . . . ?
C204 C205 C206 C207 61.9(6) . . . . ?
C211 C206 C207 C208 -57.2(6) . . . . ?
C205 C206 C207 C208 66.5(6) . . . . ?
C209 C206 C207 C208 -175.6(5) . . . . ?
C211 C206 C209 C210 64.2(6) . . . . ?
C205 C206 C209 C210 -61.7(6) . . . . ?
C207 C206 C209 C210 -178.8(5) . . . . ?
C205 C206 C211 N203 -4.8(7) . . . . ?
C209 C206 C211 N203 -128.0(5) . . . . ?
C207 C206 C211 N203 115.2(5) . . . . ?
C205 C206 C211 C212 177.8(5) . . . . ?
C209 C206 C211 C212 54.6(7) . . . . ?
C207 C206 C211 C212 -62.1(6) . . . . ?
N203 C211 C212 C213 0.3(6) . . . . ?
C206 C211 C212 C213 177.9(5) . . . . ?
C211 C212 C213 C214 0.0(6) . . . . ?
C212 C213 C214 N203 -0.2(6) . . . . ?
C212 C213 C214 C215 177.2(6) . . . . ?
N203 C214 C215 N204 -0.3(6) . . . . ?
C213 C214 C215 N204 -177.6(6) . . . . ?
C221 C216 C217 C218 0.4(7) . . . . ?
N204 C216 C217 C218 -178.9(4) . . . . ?
C216 C217 C218 C219 0.9(8) . . . . ?
C217 C218 C219 C220 -1.4(8) . . . . ?
C218 C219 C220 C221 0.6(8) . . . . ?
C219 C220 C221 O201 -179.4(4) . . . . ?
C219 C220 C221 C216 0.7(7) . . . . ?
C217 C216 C221 O201 178.9(4) . . . . ?
N204 C216 C221 O201 -1.8(6) . . . . ?
C217 C216 C221 C220 -1.2(7) . . . . ?
N204 C216 C221 C220 178.1(4) . . . . ?
O201 C222 C223 O202 -75.2(5) . . . . ?
O202 C224 C225 O203 84.9(5) . . . . ?
O203 C226 C227 O204 -62.7(5) . . . . ?
O204 C228 C229 O205 178.9(4) . . . . ?
O205 C230 C231 C232 177.8(5) . . . . ?
C235 C230 C231 C232 -0.5(7) . . . . ?
C230 C231 C232 C233 -1.2(8) . . . . ?
C231 C232 C233 C234 1.5(8) . . . . ?
C232 C233 C234 C235 0.0(8) . . . . ?
C233 C234 C235 C230 -1.7(7) . . . . ?
C233 C234 C235 N201 179.6(4) . . . . ?
O205 C230 C235 C234 -176.6(4) . . . . ?
C231 C230 C235 C234 1.9(7) . . . . ?
O205 C230 C235 N201 2.2(6) . . . . ?
C231 C230 C235 N201 -179.2(4) . . . . ?
C102 C101 N101 C135 166.5(4) . . . . ?
C102 C101 N101 Co1 -0.5(5) . . . . ?
C134 C135 N101 C101 55.9(6) . . . . ?
C130 C135 N101 C101 -123.9(5) . . . . ?
C134 C135 N101 Co1 -139.2(4) . . . . ?
C130 C135 N101 Co1 41.0(5) . . . . ?
C104 C105 N102 C102 0.2(5) . . . . ?
C106 C105 N102 C102 177.7(4) . . . . ?
C104 C105 N102 Co1 179.1(4) . . . . ?
C106 C105 N102 Co1 -3.4(7) . . . . ?
C103 C102 N102 C105 0.0(5) . . . . ?
C101 C102 N102 C105 -172.9(4) . . . . ?
C103 C102 N102 Co1 -179.1(3) . . . . ?
C101 C102 N102 Co1 8.0(5) . . . . ?
C112 C111 N103 C114 -0.8(5) . . . . ?
C106 C111 N103 C114 -175.7(4) . . . . ?
C112 C111 N103 Co1 179.5(3) . . . . ?
C106 C111 N103 Co1 4.6(7) . . . . ?
C113 C114 N103 C111 0.5(5) . . . . ?
C115 C114 N103 C111 -178.4(4) . . . . ?
C113 C114 N103 Co1 -179.7(3) . . . . ?
C115 C114 N103 Co1 1.4(5) . . . . ?
C114 C115 N104 C116 178.1(4) . . . . ?
C114 C115 N104 Co1 -3.7(5) . . . . ?
C117 C116 N104 C115 -131.3(4) . . . . ?
C121 C116 N104 C115 50.5(6) . . . . ?
C117 C116 N104 Co1 50.8(6) . . . . ?
C121 C116 N104 Co1 -127.4(4) . . . . ?
C202 C201 N201 C235 166.2(4) . . . . ?
C202 C201 N201 Co2 0.1(5) . . . . ?
C234 C235 N201 C201 59.5(6) . . . . ?
C230 C235 N201 C201 -119.2(5) . . . . ?
C234 C235 N201 Co2 -136.5(4) . . . . ?
C230 C235 N201 Co2 44.7(5) . . . . ?
C204 C205 N202 C202 0.2(5) . . . . ?
C206 C205 N202 C202 178.2(4) . . . . ?
C204 C205 N202 Co2 -176.5(4) . . . . ?
C206 C205 N202 Co2 1.5(8) . . . . ?
C203 C202 N202 C205 -0.4(6) . . . . ?
C201 C202 N202 C205 -172.1(4) . . . . ?
C203 C202 N202 Co2 177.0(3) . . . . ?
C201 C202 N202 Co2 5.3(5) . . . . ?
C212 C211 N203 C214 -0.4(5) . . . . ?
C206 C211 N203 C214 -178.2(4) . . . . ?
C212 C211 N203 Co2 177.9(4) . . . . ?
C206 C211 N203 Co2 0.1(8) . . . . ?
C213 C214 N203 C211 0.4(6) . . . . ?
C215 C214 N203 C211 -177.7(4) . . . . ?
C213 C214 N203 Co2 -178.3(3) . . . . ?
C215 C214 N203 Co2 3.6(5) . . . . ?
C214 C215 N204 C216 175.5(4) . . . . ?
C214 C215 N204 Co2 -2.8(5) . . . . ?
C217 C216 N204 C215 -125.9(5) . . . . ?
C221 C216 N204 C215 54.8(6) . . . . ?
C217 C216 N204 Co2 52.0(6) . . . . ?
C221 C216 N204 Co2 -127.3(4) . . . . ?
C120 C121 O101 C122 6.0(7) . . . . ?
C116 C121 O101 C122 -176.4(4) . . . . ?
C123 C122 O101 C121 178.1(4) . . . . ?
C122 C123 O102 C124 170.6(4) . . . . ?
C125 C124 O102 C123 -77.0(6) . . . . ?
C124 C125 O103 C126 -165.2(4) . . . . ?
C127 C126 O103 C125 165.3(4) . . . . ?
C129 C128 O104 C127 -178.6(4) . . . . ?
C126 C127 O104 C128 -68.9(6) . . . . ?
C131 C130 O105 C129 -5.8(7) . . . . ?
C135 C130 O105 C129 174.1(4) . . . . ?
C128 C129 O105 C130 -177.2(4) . . . . ?
C220 C221 O201 C222 -6.8(6) . . . . ?
C216 C221 O201 C222 173.0(4) . . . . ?
C223 C222 O201 C221 177.6(4) . . . . ?
C225 C224 O202 C223 -71.8(5) . . . . ?
C222 C223 O202 C224 164.5(4) . . . . ?
C224 C225 O203 C226 -162.8(4) . . . . ?
C227 C226 O203 C225 161.5(4) . . . . ?
C229 C228 O204 C227 -178.9(4) . . . . ?
C226 C227 O204 C228 -75.0(5) . . . . ?
C231 C230 O205 C229 4.8(7) . . . . ?
C235 C230 O205 C229 -176.8(4) . . . . ?
C228 C229 O205 C230 173.7(4) . . . . ?
C105 N102 Co1 N103 -3.8(5) . . . . ?
C102 N102 Co1 N103 175.0(3) . . . . ?
C105 N102 Co1 N104 -35.8(10) . . . . ?
C102 N102 Co1 N104 143.0(7) . . . . ?
C105 N102 Co1 N101 174.6(5) . . . . ?
C102 N102 Co1 N101 -6.6(3) . . . . ?
C111 N103 Co1 N102 3.2(4) . . . . ?
C114 N103 Co1 N102 -176.5(3) . . . . ?
C111 N103 Co1 N104 177.1(5) . . . . ?
C114 N103 Co1 N104 -2.6(3) . . . . ?
C111 N103 Co1 N101 -5.6(12) . . . . ?
C114 N103 Co1 N101 174.7(8) . . . . ?
C115 N104 Co1 N102 35.7(9) . . . . ?
C116 N104 Co1 N102 -146.3(7) . . . . ?
C115 N104 Co1 N103 3.5(3) . . . . ?
C116 N104 Co1 N103 -178.5(4) . . . . ?
C115 N104 Co1 N101 -176.0(3) . . . . ?
C116 N104 Co1 N101 2.0(4) . . . . ?
C101 N101 Co1 N102 3.9(3) . . . . ?
C135 N101 Co1 N102 -161.8(4) . . . . ?
C101 N101 Co1 N103 12.8(11) . . . . ?
C135 N101 Co1 N103 -152.8(8) . . . . ?
C101 N101 Co1 N104 -169.9(3) . . . . ?
C135 N101 Co1 N104 24.4(4) . . . . ?
C205 N202 Co2 N203 -4.8(5) . . . . ?
C202 N202 Co2 N203 178.7(3) . . . . ?
C205 N202 Co2 N201 172.3(5) . . . . ?
C202 N202 Co2 N201 -4.2(3) . . . . ?
C205 N202 Co2 N204 -36.6(11) . . . . ?
C202 N202 Co2 N204 146.8(7) . . . . ?
C211 N203 Co2 N202 4.0(5) . . . . ?
C214 N203 Co2 N202 -177.9(4) . . . . ?
C211 N203 Co2 N201 -12.2(12) . . . . ?
C214 N203 Co2 N201 166.0(8) . . . . ?
C211 N203 Co2 N204 177.8(5) . . . . ?
C214 N203 Co2 N204 -4.0(3) . . . . ?
C201 N201 Co2 N202 2.2(3) . . . . ?
C235 N201 Co2 N202 -162.6(4) . . . . ?
C201 N201 Co2 N203 18.5(11) . . . . ?
C235 N201 Co2 N203 -146.4(8) . . . . ?
C201 N201 Co2 N204 -171.9(3) . . . . ?
C235 N201 Co2 N204 23.2(4) . . . . ?
C215 N204 Co2 N202 35.9(10) . . . . ?
C216 N204 Co2 N202 -142.1(7) . . . . ?
C215 N204 Co2 N203 3.7(3) . . . . ?
C216 N204 Co2 N203 -174.3(4) . . . . ?
C215 N204 Co2 N201 -174.4(3) . . . . ?
C216 N204 Co2 N201 7.6(4) . . . . ?
